data_4034191
loop_
_publ_author_name
'Sigalov, Mark V.'
'Afonin, Andrey V.'
'Sterkhova, Irina V.'
'Shainyan, Bagrat A.'

_publ_section_title
;
 2<i>H</i>-Indazole Tautomers Stabilized by Intra- and Intermolecular
 Hydrogen Bonds.
;
_journal_issue 14
_journal_name_full 'The Journal of organic chemistry'
_journal_page_first 9075
_journal_page_last 9086
_journal_paper_doi 10.1021/acs.joc.9b01021
_journal_volume 84
_journal_year 2019
_chemical_formula_moiety 'C17 H12 N2 O'
_chemical_formula_sum 'C17 H12 N2 O'
_chemical_formula_weight 260.29
_space_group_crystal_system monoclinic
_space_group_IT_number 14
_space_group_name_Hall '-P 2ybc'
_space_group_name_H-M_alt 'P 1 21/c 1'
_atom_sites_solution_hydrogens mixed
_atom_sites_solution_primary dual
_audit_creation_date 2018-06-04
_audit_creation_method
;
Olex2 1.2-ac3
(compiled 2017.08.10 svn.r3458 for OlexSys, GUI svn.r5381)
;
_cell_angle_alpha 90
_cell_angle_beta 92.6120(10)
_cell_angle_gamma 90
_cell_formula_units_Z 4
_cell_length_a 12.2386(2)
_cell_length_b 6.08660(10)
_cell_length_c 16.4889(2)
_cell_measurement_reflns_used 8900
_cell_measurement_temperature 99.97(10)
_cell_measurement_theta_max 77.2840
_cell_measurement_theta_min 3.6220
_cell_volume 1227.01(3)
_computing_cell_refinement 'CrysAlisPro 1.171.39.46 (Rigaku OD, 2018)'
_computing_data_collection 'CrysAlisPro 1.171.39.46 (Rigaku OD, 2018)'
_computing_data_reduction 'CrysAlisPro 1.171.39.46 (Rigaku OD, 2018)'
_computing_molecular_graphics 'Olex2 (Dolomanov et al., 2009)'
_computing_publication_material 'Olex2 (Dolomanov et al., 2009)'
_computing_structure_refinement 'ShelXL (Sheldrick, 2015)'
_computing_structure_solution 'ShelXT (Sheldrick, 2015)'
_diffrn_ambient_environment N~2~
_diffrn_ambient_temperature 99.97(10)
_diffrn_detector 'CCD plate'
_diffrn_detector_type HyPix
_diffrn_measured_fraction_theta_full 1.000
_diffrn_measured_fraction_theta_max 0.985
_diffrn_measurement_details
;
List of Runs (angles in degrees, time in seconds):

  # Type    Start    End  Width  t~exp~   \w     \q     \k     \f   Frames
--------------------------------------------------------------------------
  1  \w    -23.00  56.00   0.50    1.00    --   48.66 -34.00  39.00  158
  2  \w     34.00  81.00   0.50    2.00    --  105.75 -34.00  39.00   94
  3  \w     42.00  84.00   0.50    2.00    --  105.75 -45.00  90.00   84
  4  \w     34.00 127.00   0.50    2.00    --  105.75 -77.00  60.00  186
  5  \w     34.00 109.00   0.50    2.00    --  105.75 -95.00-120.00  150
  6  \w     84.00 109.00   0.50    2.00    --  105.75 -61.00-120.00   50
  7  \w     42.00 121.00   0.50    1.00    --   48.66  34.00-162.00  158
  8  \w     99.00 178.00   0.50    2.00    --  105.75  34.00-162.00  158
  9  \w    124.00 177.00   0.50    2.00    --  105.75  45.00 -90.00  106
 10  \w     45.00  75.00   0.50    2.00    --  105.75 -61.00-120.00   60
 11  \w     34.00 127.00   0.50    2.00    --  105.75 -77.00-180.00  186
 12  \w     34.00  82.00   0.50    2.00    --  105.75 -30.00-180.00   96
 13  \w     34.00  86.00   0.50    2.00    --  105.75 -45.00-120.00  104
 14  \w     31.00  94.00   0.50    1.00    --   48.66-125.00 -90.00  126
 15  \w     34.00  86.00   0.50    2.00    --  105.75 -45.00  30.00  104
 16  \w     34.00 116.00   0.50    2.00    --  105.75-125.00  60.00  164
 17  \w     34.00 110.00   0.50    2.00    --  105.75 -61.00 150.00  152
 18  \w     34.00  82.00   0.50    2.00    --  105.75 -30.00 -90.00   96
 19  \w    -56.00  23.00   0.50    1.00    --  -48.66  34.00-162.00  158
 20  \w    -63.00 -12.00   0.50    2.00    --  -84.25  34.00-162.00  102
 21  \w   -120.00 -41.00   0.50    1.00    --  -48.66 -34.00  39.00  158
 22  \w   -119.00 -70.00   0.50    1.00    --  -48.66-125.00 -30.00   98
 23  \w   -119.00 -70.00   0.50    1.00    --  -48.66-125.00-150.00   98
 24  \w   -156.00 -77.00   0.50    2.00    --  -84.25 -34.00  39.00  158
;
_diffrn_measurement_device 'four-circle diffractometer'
_diffrn_measurement_device_type 'XtaLAB Synergy, Dualflex, HyPix'
_diffrn_measurement_method '\w scans'
_diffrn_orient_matrix_type 'CrysAlisPro convention (1999,Acta A55,543-557)'
_diffrn_orient_matrix_UB_11 0.1092877000
_diffrn_orient_matrix_UB_12 0.0520477000
_diffrn_orient_matrix_UB_13 0.0460683000
_diffrn_orient_matrix_UB_21 0.0626746000
_diffrn_orient_matrix_UB_22 -0.0984975000
_diffrn_orient_matrix_UB_23 -0.0703095000
_diffrn_orient_matrix_UB_31 0.0021484000
_diffrn_orient_matrix_UB_32 0.2273170000
_diffrn_orient_matrix_UB_33 -0.0409893000
_diffrn_radiation_monochromator mirror
_diffrn_radiation_probe x-ray
_diffrn_radiation_type CuK\a
_diffrn_radiation_wavelength 1.54184
_diffrn_reflns_av_R_equivalents 0.0417
_diffrn_reflns_av_unetI/netI 0.0291
_diffrn_reflns_Laue_measured_fraction_full 1.000
_diffrn_reflns_Laue_measured_fraction_max 0.985
_diffrn_reflns_limit_h_max 15
_diffrn_reflns_limit_h_min -15
_diffrn_reflns_limit_k_max 7
_diffrn_reflns_limit_k_min -5
_diffrn_reflns_limit_l_max 17
_diffrn_reflns_limit_l_min -20
_diffrn_reflns_number 13382
_diffrn_reflns_point_group_measured_fraction_full 1.000
_diffrn_reflns_point_group_measured_fraction_max 0.985
_diffrn_reflns_theta_full 67.684
_diffrn_reflns_theta_max 77.713
_diffrn_reflns_theta_min 3.615
_diffrn_source 'micro-focus sealed X-ray tube'
_diffrn_source_type 'PhotonJet (Cu) X-ray Source'
_exptl_absorpt_coefficient_mu 0.713
_exptl_absorpt_correction_T_max 1.00000
_exptl_absorpt_correction_T_min 0.37119
_exptl_absorpt_correction_type multi-scan
_exptl_absorpt_process_details
;
CrysAlisPro 1.171.39.46 (Rigaku Oxford Diffraction, 2018)
Empirical absorption correction using spherical harmonics,
 implemented in SCALE3 ABSPACK scaling algorithm.
;
_exptl_crystal_colour 'clear colourless'
_exptl_crystal_colour_lustre clear
_exptl_crystal_colour_primary colourless
_exptl_crystal_density_diffrn 1.409
_exptl_crystal_description block
_exptl_crystal_F_000 544
_exptl_crystal_size_max 0.02
_exptl_crystal_size_mid 0.015
_exptl_crystal_size_min 0.01
_refine_diff_density_max 0.251
_refine_diff_density_min -0.251
_refine_diff_density_rms 0.055
_refine_ls_extinction_method none
_refine_ls_goodness_of_fit_ref 1.048
_refine_ls_hydrogen_treatment mixed
_refine_ls_matrix_type full
_refine_ls_number_parameters 189
_refine_ls_number_reflns 2582
_refine_ls_number_restraints 0
_refine_ls_restrained_S_all 1.048
_refine_ls_R_factor_all 0.0474
_refine_ls_R_factor_gt 0.0440
_refine_ls_shift/su_max 0.001
_refine_ls_shift/su_mean 0.000
_refine_ls_structure_factor_coef Fsqd
_refine_ls_weighting_details 'w=1/[\s^2^(Fo^2^)+(0.0606P)^2^+0.5908P] where P=(Fo^2^+2Fc^2^)/3'
_refine_ls_weighting_scheme calc
_refine_ls_wR_factor_gt 0.1137
_refine_ls_wR_factor_ref 0.1165
_reflns_Friedel_coverage 0.000
_reflns_number_gt 2344
_reflns_number_total 2582
_reflns_threshold_expression 'I > 2\s(I)'
_cod_data_source_file jo9b01021_si_003.cif
_cod_data_source_block mark_4_6_2018_3
_cod_database_code 4034191
_shelx_shelxl_version_number 2018/3
_shelx_space_group_comment
;
The symmetry employed for this shelxl refinement is uniquely defined
by the following loop, which should always be used as a source of
symmetry information in preference to the above space-group names.
They are only intended as comments.
;
_shelx_estimated_absorpt_t_max 0.993
_shelx_estimated_absorpt_t_min 0.986
_reflns_odcompleteness_completeness 99.89
_reflns_odcompleteness_iscentric 1
_reflns_odcompleteness_theta 74.33
_olex2_refinement_description
;
1. Fixed Uiso
 At 1.2 times of:
  All C(H) groups, All N(H) groups
2.a Aromatic/amide H refined with riding coordinates:
 N1(H1), C10(H10), C13(H13), C16(H16), C3(H3), C15(H15), C6(H6), C14(H14),
 C5(H5), C4(H4)
;
_olex2_submission_special_instructions 'No special instructions were received'
_oxdiff_exptl_absorpt_empirical_details
;
Empirical correction (ABSPACK) includes:
- Absorption correction using spherical harmonics
- Frame scaling
;
_oxdiff_exptl_absorpt_empirical_full_max 2.007
_oxdiff_exptl_absorpt_empirical_full_min 0.681

loop_
_space_group_symop_operation_xyz
'x, y, z'
'-x, y+1/2, -z+1/2'
'-x, -y, -z'
'x, -y-1/2, z-1/2'

loop_
_atom_site_label
_atom_site_type_symbol
_atom_site_fract_x
_atom_site_fract_y
_atom_site_fract_z
_atom_site_U_iso_or_equiv
_atom_site_adp_type
_atom_site_occupancy
_atom_site_site_symmetry_order
_atom_site_calc_flag
_atom_site_refinement_flags_posn
O1 O 0.18355(8) 0.87994(16) 0.55275(6) 0.0263(2) Uani 1 1 d .
N1 N 0.54892(9) 0.11617(19) 0.57877(7) 0.0213(3) Uani 1 1 d .
H1 H 0.572819 -0.009383 0.563506 0.026 Uiso 1 1 calc R
N2 N 0.45777(9) 0.21488(18) 0.54547(7) 0.0208(3) Uani 1 1 d .
C12 C 0.53367(10) 0.4295(2) 0.64558(7) 0.0194(3) Uani 1 1 d .
C11 C 0.44656(10) 0.4036(2) 0.58553(8) 0.0195(3) Uani 1 1 d .
C17 C 0.59792(11) 0.2392(2) 0.63904(8) 0.0202(3) Uani 1 1 d .
C7 C 0.13378(10) 0.4355(2) 0.41889(8) 0.0210(3) Uani 1 1 d .
C1 C 0.18475(11) 0.7108(2) 0.51273(8) 0.0206(3) Uani 1 1 d .
C9 C 0.26944(10) 0.5338(2) 0.51936(8) 0.0202(3) Uani 1 1 d .
C2 C 0.10431(11) 0.6403(2) 0.44840(8) 0.0212(3) Uani 1 1 d .
C10 C 0.35705(11) 0.5561(2) 0.57041(8) 0.0204(3) Uani 1 1 d .
H10 H 0.360918 0.686205 0.599956 0.025 Uiso 1 1 calc R
C13 C 0.56226(11) 0.5898(2) 0.70409(8) 0.0218(3) Uani 1 1 d .
H13 H 0.521012 0.717149 0.708670 0.026 Uiso 1 1 calc R
C16 C 0.69092(11) 0.2008(2) 0.69035(8) 0.0237(3) Uani 1 1 d .
H16 H 0.733075 0.074677 0.685777 0.028 Uiso 1 1 calc R
C8 C 0.23765(11) 0.3508(2) 0.46143(8) 0.0213(3) Uani 1 1 d .
C3 C 0.01148(11) 0.7513(2) 0.41788(8) 0.0244(3) Uani 1 1 d .
H3 H -0.007886 0.887197 0.438598 0.029 Uiso 1 1 calc R
C15 C 0.71643(11) 0.3593(2) 0.74765(8) 0.0251(3) Uani 1 1 d .
H15 H 0.777013 0.338660 0.782948 0.030 Uiso 1 1 calc R
C6 C 0.07067(11) 0.3376(2) 0.35691(8) 0.0250(3) Uani 1 1 d .
H6 H 0.089413 0.200668 0.336723 0.030 Uiso 1 1 calc R
C14 C 0.65334(11) 0.5525(2) 0.75449(8) 0.0244(3) Uani 1 1 d .
H14 H 0.673663 0.656257 0.793730 0.029 Uiso 1 1 calc R
C5 C -0.02126(11) 0.4486(3) 0.32561(9) 0.0279(3) Uani 1 1 d .
H5 H -0.063760 0.385153 0.283679 0.033 Uiso 1 1 calc R
C4 C -0.05097(11) 0.6528(3) 0.35579(8) 0.0278(3) Uani 1 1 d .
H4 H -0.113058 0.723432 0.334143 0.033 Uiso 1 1 calc R
H8A H 0.2260(15) 0.210(3) 0.4909(11) 0.033(5) Uiso 1 1 d .
H8B H 0.2942(14) 0.316(3) 0.4231(10) 0.027(4) Uiso 1 1 d .

loop_
_atom_site_aniso_label
_atom_site_aniso_U_11
_atom_site_aniso_U_22
_atom_site_aniso_U_33
_atom_site_aniso_U_23
_atom_site_aniso_U_13
_atom_site_aniso_U_12
O1 0.0288(5) 0.0213(5) 0.0288(5) -0.0020(4) 0.0003(4) 0.0046(4)
N1 0.0214(5) 0.0189(5) 0.0236(6) -0.0020(4) 0.0002(4) 0.0045(4)
N2 0.0193(5) 0.0207(6) 0.0224(5) 0.0007(4) 0.0009(4) 0.0022(4)
C12 0.0196(6) 0.0207(6) 0.0181(6) 0.0023(5) 0.0038(5) 0.0005(5)
C11 0.0197(6) 0.0195(6) 0.0196(6) 0.0008(5) 0.0033(5) -0.0001(5)
C17 0.0211(6) 0.0208(6) 0.0189(6) 0.0007(5) 0.0036(5) -0.0008(5)
C7 0.0194(6) 0.0224(7) 0.0215(6) 0.0034(5) 0.0040(5) -0.0010(5)
C1 0.0212(6) 0.0199(7) 0.0209(6) 0.0034(5) 0.0039(5) 0.0016(5)
C9 0.0213(6) 0.0189(6) 0.0208(6) 0.0021(5) 0.0048(5) 0.0014(5)
C2 0.0210(6) 0.0227(7) 0.0202(6) 0.0036(5) 0.0039(5) -0.0002(5)
C10 0.0233(6) 0.0186(6) 0.0196(6) 0.0004(5) 0.0037(5) 0.0017(5)
C13 0.0215(6) 0.0224(7) 0.0218(6) -0.0006(5) 0.0047(5) 0.0002(5)
C16 0.0196(6) 0.0267(7) 0.0248(7) 0.0015(6) 0.0024(5) 0.0032(5)
C8 0.0205(6) 0.0201(7) 0.0234(6) -0.0002(5) 0.0022(5) 0.0010(5)
C3 0.0238(7) 0.0256(7) 0.0241(7) 0.0043(5) 0.0039(5) 0.0036(5)
C15 0.0190(6) 0.0330(8) 0.0233(7) 0.0016(6) 0.0000(5) 0.0010(5)
C6 0.0238(7) 0.0256(7) 0.0257(7) -0.0004(6) 0.0026(5) -0.0029(5)
C14 0.0229(7) 0.0289(7) 0.0216(6) -0.0041(5) 0.0028(5) -0.0029(5)
C5 0.0232(7) 0.0348(8) 0.0254(7) 0.0022(6) -0.0006(5) -0.0058(6)
C4 0.0213(7) 0.0349(8) 0.0269(7) 0.0077(6) 0.0000(5) 0.0020(6)

loop_
_atom_type_symbol
_atom_type_description
_atom_type_scat_dispersion_real
_atom_type_scat_dispersion_imag
_atom_type_scat_source
C C 0.0181 0.0091 'International Tables Vol C Tables 4.2.6.8 and 6.1.1.4'
H H 0.0000 0.0000 'International Tables Vol C Tables 4.2.6.8 and 6.1.1.4'
N N 0.0311 0.0180 'International Tables Vol C Tables 4.2.6.8 and 6.1.1.4'
O O 0.0492 0.0322 'International Tables Vol C Tables 4.2.6.8 and 6.1.1.4'

loop_
_geom_angle_atom_site_label_1
_geom_angle_atom_site_label_2
_geom_angle_atom_site_label_3
_geom_angle
N2 N1 C17 112.18(11)
C11 N2 N1 106.32(10)
C17 C12 C11 104.93(11)
C13 C12 C11 134.95(12)
C13 C12 C17 120.11(12)
N2 C11 C12 110.33(11)
N2 C11 C10 124.05(12)
C12 C11 C10 125.61(12)
N1 C17 C12 106.23(11)
N1 C17 C16 131.70(13)
C16 C17 C12 122.04(12)
C2 C7 C8 111.63(11)
C6 C7 C2 119.88(12)
C6 C7 C8 128.48(13)
O1 C1 C9 126.31(12)
O1 C1 C2 127.42(12)
C2 C1 C9 106.27(11)
C1 C9 C8 109.16(11)
C10 C9 C1 120.35(12)
C10 C9 C8 130.48(12)
C7 C2 C1 109.66(11)
C7 C2 C3 121.80(13)
C3 C2 C1 128.54(13)
C9 C10 C11 128.36(12)
C14 C13 C12 117.96(12)
C15 C16 C17 116.67(13)
C9 C8 C7 103.22(11)
C4 C3 C2 118.01(13)
C16 C15 C14 122.01(12)
C7 C6 C5 118.57(13)
C13 C14 C15 121.22(13)
C6 C5 C4 121.36(13)
C3 C4 C5 120.37(13)

loop_
_geom_bond_atom_site_label_1
_geom_bond_atom_site_label_2
_geom_bond_distance
O1 C1 1.2233(17)
N1 N2 1.3605(15)
N1 C17 1.3615(17)
N2 C11 1.3350(17)
C12 C11 1.4302(17)
C12 C17 1.4070(18)
C12 C13 1.4051(19)
C11 C10 1.4488(18)
C17 C16 1.4065(18)
C7 C2 1.3914(19)
C7 C8 1.5144(18)
C7 C6 1.3872(19)
C1 C9 1.4954(18)
C1 C2 1.4776(18)
C9 C10 1.3396(19)
C9 C8 1.5070(18)
C2 C3 1.3958(19)
C13 C14 1.3786(19)
C16 C15 1.376(2)
C3 C4 1.386(2)
C15 C14 1.414(2)
C6 C5 1.391(2)
C5 C4 1.393(2)
